data_2201750
loop_
_publ_author_name
'Robin N. Evans'
'David J. Mihalcik'
'Daniel S. Jones'
'Daniel Rabinovich'

_publ_section_title
;
 <i>cis</i>-Dichlorotetrakis(2-mercapto-1-<i>tert</i>-butylimidazole)lead(II)
;
_journal_issue 6
_journal_name_full 'Acta Crystallographica Section E'
_journal_page_first m370
_journal_page_last m372
_journal_paper_doi 10.1107/S160053680301064X
_journal_volume 59
_journal_year 2003
_chemical_formula_iupac '[Pb Cl2 (C7 H12 N2 S)4]'
_chemical_formula_moiety 'C28 H48 Cl2 N8 Pb S4'
_chemical_formula_sum 'C28 H48 Cl2 N8 Pb S4'
_chemical_formula_weight 903.07
_chemical_melting_point 155
_chemical_name_systematic
;
cis-Dichlorotetrakis(2-mercapto-1-tert-butylimidazole)lead(II)
;
_space_group_IT_number 14
_symmetry_cell_setting monoclinic
_symmetry_space_group_name_Hall '-P 2ybc'
_symmetry_space_group_name_H-M 'P 1 21/c 1'
_atom_sites_solution_hydrogens geom
_atom_sites_solution_primary direct
_atom_sites_solution_secondary difmap
_audit_creation_method SHELXL-97
_cell_angle_alpha 90.000
_cell_angle_beta 93.294(9)
_cell_angle_gamma 90.000
_cell_formula_units_Z 4
_cell_length_a 10.2683(11)
_cell_length_b 10.9843(13)
_cell_length_c 34.514(4)
_cell_measurement_reflns_used 25
_cell_measurement_temperature 293(2)
_cell_measurement_theta_max 20.84
_cell_measurement_theta_min 10.97
_cell_volume 3886.4(8)
_computing_cell_refinement 'CAD-4 EXPRESS'
_computing_data_collection 'CAD-4 EXPRESS (Enraf-Nonius, 1994)'
_computing_data_reduction 'XCAD4 (Harms & Wocadlo, 1995)'
_computing_molecular_graphics 'ORTEP-3 for Windows (Farrugia, 1997)'
_computing_publication_material 'WinGX (Farrugia, 1999)'
_computing_structure_refinement 'SHELXL97 (Sheldrick, 1997)'
_computing_structure_solution 'SHELXS97 (Sheldrick, 1997)'
_diffrn_ambient_temperature 293(2)
_diffrn_measured_fraction_theta_full 0.997
_diffrn_measured_fraction_theta_max 0.997
_diffrn_measurement_device '\k-geometry diffractometer'
_diffrn_measurement_device_type 'Enraf-Nonius CAD-4'
_diffrn_measurement_method 'non-profiled \w/2\q'
_diffrn_radiation_monochromator graphite
_diffrn_radiation_source 'normal-focus sealed tube'
_diffrn_radiation_type CuK\a
_diffrn_radiation_wavelength 1.5418
_diffrn_reflns_av_R_equivalents 0.0512
_diffrn_reflns_av_sigmaI/netI 0.0528
_diffrn_reflns_limit_h_max 12
_diffrn_reflns_limit_h_min -12
_diffrn_reflns_limit_k_max 13
_diffrn_reflns_limit_k_min 0
_diffrn_reflns_limit_l_max 41
_diffrn_reflns_limit_l_min -34
_diffrn_reflns_number 10879
_diffrn_reflns_theta_full 66.94
_diffrn_reflns_theta_max 66.94
_diffrn_reflns_theta_min 2.56
_diffrn_standards_decay_% 0
_diffrn_standards_interval_time 60
_diffrn_standards_number 3
_exptl_absorpt_coefficient_mu 11.9690
_exptl_absorpt_correction_T_max 0.2135
_exptl_absorpt_correction_T_min 0.0484
_exptl_absorpt_correction_type analytical
_exptl_absorpt_process_details '(Katayama, 1986)'
_exptl_crystal_colour yellow
_exptl_crystal_density_diffrn 1.543
_exptl_crystal_density_meas ?
_exptl_crystal_density_method 'not measured'
_exptl_crystal_description irregular
_exptl_crystal_F_000 1808
_exptl_crystal_size_max .40
_exptl_crystal_size_mid .29
_exptl_crystal_size_min .17
_refine_diff_density_max 1.680
_refine_diff_density_min -1.502
_refine_ls_extinction_coef 0.00190(9)
_refine_ls_extinction_expression Fc^*^=kFc[1+0.001xFc^2^\l^3^/sin(2\q)]^-1/4^
_refine_ls_extinction_method SHELXL97
_refine_ls_goodness_of_fit_ref 1.034
_refine_ls_hydrogen_treatment constr
_refine_ls_matrix_type full
_refine_ls_number_parameters 404
_refine_ls_number_reflns 6878
_refine_ls_number_restraints 0
_refine_ls_restrained_S_all 1.034
_refine_ls_R_factor_all 0.0579
_refine_ls_R_factor_gt 0.0472
_refine_ls_shift/su_max 0.001
_refine_ls_shift/su_mean 0.000
_refine_ls_structure_factor_coef Fsqd
_refine_ls_weighting_details 'calc w = 1/[\s^2^(Fo^2^)+(0.0906P)^2^+2.6577P] where P = (Fo^2^+2Fc^2^)/3'
_refine_ls_weighting_scheme calc
_refine_ls_wR_factor_gt 0.1235
_refine_ls_wR_factor_ref 0.1301
_reflns_number_gt 5838
_reflns_number_total 6878
_reflns_threshold_expression I>2\s(I)
_cod_data_source_file ac6039.cif
_cod_data_source_block I
_cod_depositor_comments
;
The following automatic conversions were performed:
'_geom_bond_publ_flag' value 'YES' changed to 'yes' according to
'/home/saulius/struct/CIF-dictionaries/cif_core.dic' dictionary named
'cif_core.dic' version 2.4.1 from 2010-06-29 (6 times).

Automatic conversion script
Id: cif_fix_enum 1527 2010-12-29 10:47:43Z saulius 

The following automatic conversions were performed:

'_geom_bond_publ_flag' value 'YES' changed to 'yes' according to
/home/saulius/struct/CIF-dictionaries/cif_core.dic dictionary named
'cif_core.dic' version 2.4.1 from 2010-06-29 (6
times).

'_geom_angle_publ_flag' value 'YES' changed to 'yes'
according to /home/saulius/struct/CIF-dictionaries/cif_core.dic
dictionary named 'cif_core.dic' version 2.4.1 from 2010-06-29 (15
times).

Automatic conversion script
Id: cif_fix_values 1715 2011-07-08 13:25:40Z adriana 

The following automatic conversions were performed:

'_exptl_crystal_density_meas' value 'not measured' was changed to '?'
- the value is perceived as not measured.

Automatic conversion script
Id: cif_fix_values 3008 2015-01-20 13:52:24Z robertas 
;
_cod_original_sg_symbol_H-M 'P 21/c'
_cod_database_code 2201750

loop_
_symmetry_equiv_pos_as_xyz
'x, y, z'
'-x, y+1/2, -z+1/2'
'-x, -y, -z'
'x, -y-1/2, z-1/2'

loop_
_atom_site_label
_atom_site_fract_x
_atom_site_fract_y
_atom_site_fract_z
_atom_site_U_iso_or_equiv
_atom_site_adp_type
_atom_site_calc_flag
_atom_site_refinement_flags
_atom_site_occupancy
_atom_site_disorder_assembly
_atom_site_disorder_group
_atom_site_type_symbol
Pb1 0.275402(19) 0.415611(19) 0.120267(6) 0.04968(13) Uani d . 1 . . Pb
Cl1 0.47136(16) 0.24054(15) 0.08822(6) 0.0708(4) Uani d . 1 . . Cl
Cl2 0.07031(18) 0.36497(17) 0.05362(5) 0.0702(4) Uani d . 1 . . Cl
S11 0.10801(15) 0.29085(17) 0.17993(5) 0.0656(4) Uani d . 1 . . S
C11 -0.0355(6) 0.2407(5) 0.15933(16) 0.0513(12) Uani d . 1 . . C
N12 -0.1413(4) 0.1922(4) 0.17545(14) 0.0541(11) Uani d . 1 . . N
C12 -0.1592(6) 0.1763(6) 0.21807(19) 0.0628(15) Uani d . 1 . . C
C12A -0.1471(9) 0.2995(7) 0.2377(2) 0.086(2) Uani d . 1 . . C
H12A -0.2157 0.352 0.2276 0.094(5) Uiso calc R 1 . . H
H12B -0.0641 0.3349 0.2328 0.094(5) Uiso calc R 1 . . H
H12C -0.1538 0.2898 0.2651 0.094(5) Uiso calc R 1 . . H
C12B -0.2966(8) 0.1274(9) 0.2225(3) 0.093(3) Uani d . 1 . . C
H12D -0.3593 0.1879 0.2139 0.094(5) Uiso calc R 1 . . H
H12E -0.3076 0.1085 0.2493 0.094(5) Uiso calc R 1 . . H
H12F -0.3094 0.0552 0.2071 0.094(5) Uiso calc R 1 . . H
C12C -0.0605(8) 0.0856(6) 0.2347(2) 0.0739(19) Uani d . 1 . . C
H12G -0.0694 0.0778 0.2621 0.094(5) Uiso calc R 1 . . H
H12H 0.0259 0.1134 0.2301 0.094(5) Uiso calc R 1 . . H
H12I -0.0753 0.008 0.2224 0.094(5) Uiso calc R 1 . . H
C13 -0.2329(6) 0.1596(6) 0.1461(2) 0.0652(16) Uani d . 1 . . C
H13 -0.3132 0.1232 0.1496 0.096(10) Uiso calc R 1 . . H
C14 -0.1861(7) 0.1895(7) 0.1122(2) 0.0661(16) Uani d . 1 . . C
H14 -0.2278 0.1794 0.0878 0.096(10) Uiso calc R 1 . . H
N15 -0.0644(5) 0.2381(5) 0.12027(14) 0.0563(11) Uani d . 1 . . N
H15 -0.0134 0.2634 0.1031 0.073(11) Uiso calc R 1 . . H
S21 0.41821(16) 0.62131(15) 0.08922(5) 0.0630(4) Uani d . 1 . . S
C21 0.5368(6) 0.5890(5) 0.05808(18) 0.0527(13) Uani d . 1 . . C
N22 0.6157(5) 0.6656(5) 0.04006(15) 0.0607(12) Uani d . 1 . . N
C22 0.6187(7) 0.8013(7) 0.0433(2) 0.0704(17) Uani d . 1 . . C
C22A 0.7190(9) 0.8523(9) 0.0162(3) 0.100(3) Uani d . 1 . . C
H22A 0.8042 0.8221 0.0241 0.094(5) Uiso calc R 1 . . H
H22B 0.7191 0.9396 0.0175 0.094(5) Uiso calc R 1 . . H
H22C 0.6965 0.8269 -0.01 0.094(5) Uiso calc R 1 . . H
C22B 0.6584(10) 0.8339(9) 0.0850(3) 0.094(3) Uani d . 1 . . C
H22D 0.5945 0.8032 0.1018 0.094(5) Uiso calc R 1 . . H
H22E 0.6639 0.9208 0.0876 0.094(5) Uiso calc R 1 . . H
H22F 0.7418 0.7984 0.0921 0.094(5) Uiso calc R 1 . . H
C22C 0.4856(8) 0.8519(8) 0.0307(3) 0.088(2) Uani d . 1 . . C
H22G 0.4671 0.8351 0.0036 0.094(5) Uiso calc R 1 . . H
H22H 0.4849 0.9383 0.0348 0.094(5) Uiso calc R 1 . . H
H22I 0.4204 0.8144 0.0456 0.094(5) Uiso calc R 1 . . H
C23 0.6992(8) 0.5977(8) 0.0185(2) 0.079(2) Uani d . 1 . . C
H23 0.764 0.6287 0.0035 0.096(10) Uiso calc R 1 . . H
C24 0.6701(8) 0.4789(9) 0.0229(2) 0.078(2) Uani d . 1 . . C
H24 0.7099 0.4127 0.0117 0.096(10) Uiso calc R 1 . . H
N25 0.5700(5) 0.4760(5) 0.04733(16) 0.0620(12) Uani d . 1 . . N
H25 0.533 0.4105 0.0548 0.073(11) Uiso calc R 1 . . H
S31 0.43764(16) 0.44040(16) 0.19034(5) 0.0622(4) Uani d . 1 . . S
C31 0.5808(5) 0.4869(5) 0.17185(16) 0.0512(12) Uani d . 1 . . C
N32 0.6627(5) 0.5802(4) 0.18264(15) 0.0529(11) Uani d . 1 . . N
C32 0.6423(6) 0.6735(6) 0.21346(18) 0.0589(14) Uani d . 1 . . C
C32A 0.5161(7) 0.7427(7) 0.2027(2) 0.0693(17) Uani d . 1 . . C
H32A 0.5265 0.7892 0.1795 0.094(5) Uiso calc R 1 . . H
H32B 0.4967 0.7966 0.2234 0.094(5) Uiso calc R 1 . . H
H32C 0.4458 0.6858 0.1982 0.094(5) Uiso calc R 1 . . H
C32B 0.6390(8) 0.6091(7) 0.2522(2) 0.0690(17) Uani d . 1 . . C
H32D 0.57 0.5499 0.2511 0.094(5) Uiso calc R 1 . . H
H32E 0.6239 0.6675 0.2722 0.094(5) Uiso calc R 1 . . H
H32F 0.7208 0.5689 0.258 0.094(5) Uiso calc R 1 . . H
C32C 0.7564(8) 0.7635(7) 0.2148(2) 0.0753(19) Uani d . 1 . . C
H32G 0.8369 0.7199 0.2193 0.094(5) Uiso calc R 1 . . H
H32H 0.7465 0.8209 0.2354 0.094(5) Uiso calc R 1 . . H
H32I 0.7572 0.8061 0.1905 0.094(5) Uiso calc R 1 . . H
C33 0.7672(6) 0.5780(6) 0.1591(2) 0.0617(15) Uani d . 1 . . C
H33 0.8369 0.6323 0.1602 0.096(10) Uiso calc R 1 . . H
C34 0.7511(6) 0.4854(6) 0.1345(2) 0.0646(15) Uani d . 1 . . C
H34 0.8066 0.4632 0.1153 0.096(10) Uiso calc R 1 . . H
N35 0.6365(5) 0.4286(4) 0.14295(16) 0.0599(13) Uani d . 1 . . N
H35 0.6051 0.3648 0.1313 0.073(11) Uiso calc R 1 . . H
S41 0.1170(2) 0.62401(18) 0.13937(6) 0.0732(5) Uani d . 1 . . S
C41 0.1089(5) 0.7028(6) 0.09631(18) 0.0563(13) Uani d . 1 . . C
N42 0.1317(5) 0.8226(5) 0.08930(14) 0.0549(11) Uani d . 1 . . N
C42 0.1618(7) 0.9208(6) 0.1187(2) 0.0640(16) Uani d . 1 . . C
C42A 0.0488(9) 0.9321(7) 0.1448(3) 0.083(2) Uani d . 1 . . C
H42A -0.0295 0.9508 0.1293 0.094(5) Uiso calc R 1 . . H
H42B 0.0665 0.996 0.1633 0.094(5) Uiso calc R 1 . . H
H42C 0.0376 0.8566 0.1582 0.094(5) Uiso calc R 1 . . H
C42B 0.2873(9) 0.8913(8) 0.1418(3) 0.087(2) Uani d . 1 . . C
H42D 0.2777 0.8156 0.1552 0.094(5) Uiso calc R 1 . . H
H42E 0.3067 0.955 0.1603 0.094(5) Uiso calc R 1 . . H
H42F 0.357 0.8845 0.1246 0.094(5) Uiso calc R 1 . . H
C42C 0.1768(9) 1.0427(7) 0.0973(3) 0.086(2) Uani d . 1 . . C
H42G 0.1026 1.0553 0.0796 0.094(5) Uiso calc R 1 . . H
H42H 0.2547 1.0408 0.0832 0.094(5) Uiso calc R 1 . . H
H42I 0.1825 1.1079 0.1158 0.094(5) Uiso calc R 1 . . H
C43 0.1163(7) 0.8402(8) 0.0497(2) 0.0741(18) Uani d . 1 . . C
H43 0.127 0.9138 0.0369 0.096(10) Uiso calc R 1 . . H
C44 0.0838(7) 0.7358(8) 0.0328(2) 0.078(2) Uani d . 1 . . C
H44 0.0673 0.722 0.0064 0.096(10) Uiso calc R 1 . . H
N45 0.0796(5) 0.6524(6) 0.06178(17) 0.0703(15) Uani d . 1 . . N
H45 0.0604 0.5768 0.0583 0.073(11) Uiso calc R 1 . . H

loop_
_atom_site_aniso_label
_atom_site_aniso_U_11
_atom_site_aniso_U_22
_atom_site_aniso_U_33
_atom_site_aniso_U_12
_atom_site_aniso_U_13
_atom_site_aniso_U_23
Pb1 0.04515(17) 0.04777(17) 0.05645(18) -0.00382(8) 0.00574(10) -0.00037(8)
Cl1 0.0649(9) 0.0560(8) 0.0910(11) -0.0060(7) 0.0010(8) -0.0084(8)
Cl2 0.0824(10) 0.0735(10) 0.0550(8) -0.0150(8) 0.0060(7) -0.0033(7)
S11 0.0577(8) 0.0785(10) 0.0606(8) -0.0171(7) 0.0027(7) 0.0101(7)
C11 0.054(3) 0.047(3) 0.053(3) 0.003(2) 0.011(2) 0.003(2)
N12 0.053(3) 0.045(2) 0.066(3) 0.004(2) 0.016(2) 0.002(2)
C12 0.065(4) 0.055(3) 0.071(4) 0.001(3) 0.029(3) 0.003(3)
C12A 0.119(6) 0.064(4) 0.080(5) 0.007(4) 0.043(5) -0.004(4)
C12B 0.066(4) 0.103(6) 0.112(7) -0.008(4) 0.040(4) 0.017(5)
C12C 0.083(5) 0.066(4) 0.074(4) 0.007(3) 0.017(4) 0.014(3)
C13 0.049(3) 0.056(3) 0.090(5) 0.001(3) 0.004(3) -0.007(3)
C14 0.060(3) 0.063(4) 0.074(4) 0.007(3) -0.005(3) -0.010(3)
N15 0.048(2) 0.063(3) 0.058(3) 0.005(2) 0.004(2) -0.001(2)
S21 0.0621(9) 0.0523(7) 0.0775(10) 0.0040(7) 0.0293(7) 0.0078(7)
C21 0.049(3) 0.054(3) 0.056(3) 0.001(2) 0.010(2) 0.003(2)
N22 0.053(3) 0.064(3) 0.066(3) 0.002(2) 0.015(2) 0.009(2)
C22 0.065(4) 0.066(4) 0.082(4) -0.007(3) 0.016(3) 0.015(3)
C22A 0.094(6) 0.094(6) 0.115(7) -0.019(5) 0.040(5) 0.024(5)
C22B 0.110(7) 0.077(5) 0.097(6) -0.026(5) 0.001(5) -0.001(4)
C22C 0.092(5) 0.070(5) 0.104(6) 0.008(4) 0.020(5) 0.027(4)
C23 0.064(4) 0.100(6) 0.076(5) 0.007(4) 0.028(4) 0.008(4)
C24 0.078(5) 0.093(6) 0.064(4) 0.019(4) 0.024(3) -0.004(4)
N25 0.063(3) 0.061(3) 0.064(3) 0.002(3) 0.017(2) 0.001(2)
S31 0.0584(8) 0.0706(9) 0.0578(8) -0.0151(7) 0.0056(6) 0.0021(7)
C31 0.052(3) 0.047(3) 0.055(3) 0.001(2) -0.001(2) 0.003(2)
N32 0.047(2) 0.050(3) 0.061(3) -0.0007(19) 0.001(2) -0.003(2)
C32 0.060(3) 0.054(3) 0.062(3) -0.003(3) -0.004(3) 0.000(3)
C32A 0.075(4) 0.061(4) 0.071(4) 0.014(3) -0.002(3) -0.004(3)
C32B 0.078(4) 0.069(4) 0.059(4) -0.003(3) -0.006(3) -0.004(3)
C32C 0.082(5) 0.063(4) 0.079(4) -0.018(4) -0.010(4) -0.004(3)
C33 0.046(3) 0.060(4) 0.079(4) -0.001(3) 0.007(3) 0.003(3)
C34 0.051(3) 0.063(4) 0.081(4) 0.006(3) 0.012(3) -0.004(3)
N35 0.062(3) 0.050(3) 0.067(3) 0.002(2) 0.007(2) -0.010(2)
S41 0.0808(11) 0.0669(10) 0.0744(10) 0.0154(9) 0.0275(9) 0.0098(8)
C41 0.046(3) 0.062(3) 0.061(3) 0.000(3) 0.003(2) -0.006(3)
N42 0.052(2) 0.052(3) 0.061(3) 0.011(2) 0.005(2) 0.003(2)
C42 0.058(4) 0.054(3) 0.081(4) 0.006(3) 0.007(3) -0.013(3)
C42A 0.096(6) 0.062(4) 0.093(5) 0.019(4) 0.035(5) -0.009(4)
C42B 0.087(5) 0.081(5) 0.090(6) 0.014(4) -0.017(4) -0.024(4)
C42C 0.091(5) 0.052(4) 0.116(7) -0.007(4) 0.016(5) 0.003(4)
C43 0.076(4) 0.080(5) 0.066(4) 0.013(4) -0.003(3) 0.011(4)
C44 0.076(4) 0.088(5) 0.070(4) 0.012(4) -0.012(3) 0.004(4)
N45 0.059(3) 0.071(4) 0.081(4) -0.001(3) -0.001(3) -0.016(3)

loop_
_atom_type_symbol
_atom_type_description
_atom_type_scat_dispersion_real
_atom_type_scat_dispersion_imag
_atom_type_scat_source
C C 0.0181 0.0091 'International Tables Vol C Tables 4.2.6.8 and 6.1.1.4'
H H 0.0000 0.0000 'International Tables Vol C Tables 4.2.6.8 and 6.1.1.4'
Cl Cl 0.3639 0.7018 'International Tables Vol C Tables 4.2.6.8 and 6.1.1.4'
N N 0.0311 0.0180 'International Tables Vol C Tables 4.2.6.8 and 6.1.1.4'
Pb Pb -4.0753 8.5060 'International Tables Vol C Tables 4.2.6.8 and 6.1.1.4'
S S 0.3331 0.5567 'International Tables Vol C Tables 4.2.6.8 and 6.1.1.4'

loop_
_geom_angle_atom_site_label_1
_geom_angle_atom_site_label_2
_geom_angle_atom_site_label_3
_geom_angle
_geom_angle_publ_flag
S31 Pb1 S41 92.26(6) yes
S31 Pb1 S21 87.51(5) yes
S41 Pb1 S21 76.93(5) yes
S31 Pb1 Cl1 90.14(5) yes
S41 Pb1 Cl1 166.54(5) yes
S21 Pb1 Cl1 89.95(5) yes
S31 Pb1 Cl2 170.34(5) yes
S41 Pb1 Cl2 86.79(6) yes
S21 Pb1 Cl2 101.62(5) yes
Cl1 Pb1 Cl2 93.01(5) yes
S31 Pb1 S11 78.34(4) yes
S41 Pb1 S11 81.82(5) yes
S21 Pb1 S11 153.93(5) yes
Cl1 Pb1 S11 111.64(5) yes
Cl2 Pb1 S11 92.01(4) yes
C11 S11 Pb1 111.7(2) ?
N12 C11 N15 105.3(5) ?
N12 C11 S11 130.8(5) ?
N15 C11 S11 123.9(4) ?
C11 N12 C13 109.1(5) ?
C11 N12 C12 126.3(5) ?
C13 N12 C12 124.6(5) ?
N12 C12 C12C 109.3(5) ?
N12 C12 C12A 108.8(5) ?
C12C C12 C12A 112.6(7) ?
N12 C12 C12B 107.7(6) ?
C12C C12 C12B 109.5(6) ?
C12A C12 C12B 108.8(6) ?
C12 C12A H12A 109.5 ?
C12 C12A H12B 109.5 ?
H12A C12A H12B 109.5 ?
C12 C12A H12C 109.5 ?
H12A C12A H12C 109.5 ?
H12B C12A H12C 109.5 ?
C12 C12B H12D 109.5 ?
C12 C12B H12E 109.5 ?
H12D C12B H12E 109.5 ?
C12 C12B H12F 109.5 ?
H12D C12B H12F 109.5 ?
H12E C12B H12F 109.5 ?
C12 C12C H12G 109.5 ?
C12 C12C H12H 109.5 ?
H12G C12C H12H 109.5 ?
C12 C12C H12I 109.5 ?
H12G C12C H12I 109.5 ?
H12H C12C H12I 109.5 ?
C14 C13 N12 108.3(6) ?
C14 C13 H13 125.9 ?
N12 C13 H13 125.9 ?
C13 C14 N15 106.7(6) ?
C13 C14 H14 126.7 ?
N15 C14 H14 126.7 ?
C11 N15 C14 110.7(5) ?
C11 N15 H15 124.7 ?
C14 N15 H15 124.7 ?
C21 S21 Pb1 117.4(2) ?
N22 C21 N25 106.3(5) ?
N22 C21 S21 129.2(5) ?
N25 C21 S21 124.5(5) ?
C21 N22 C23 108.7(6) ?
C21 N22 C22 126.8(5) ?
C23 N22 C22 124.4(6) ?
N22 C22 C22C 109.2(6) ?
N22 C22 C22B 108.1(6) ?
C22C C22 C22B 112.0(7) ?
N22 C22 C22A 109.2(7) ?
C22C C22 C22A 108.4(7) ?
C22B C22 C22A 109.9(7) ?
C22 C22A H22A 109.5 ?
C22 C22A H22B 109.5 ?
H22A C22A H22B 109.5 ?
C22 C22A H22C 109.5 ?
H22A C22A H22C 109.5 ?
H22B C22A H22C 109.5 ?
C22 C22B H22D 109.5 ?
C22 C22B H22E 109.5 ?
H22D C22B H22E 109.5 ?
C22 C22B H22F 109.5 ?
H22D C22B H22F 109.5 ?
H22E C22B H22F 109.5 ?
C22 C22C H22G 109.5 ?
C22 C22C H22H 109.5 ?
H22G C22C H22H 109.5 ?
C22 C22C H22I 109.5 ?
H22G C22C H22I 109.5 ?
H22H C22C H22I 109.5 ?
C24 C23 N22 108.0(6) ?
C24 C23 H23 126 ?
N22 C23 H23 126 ?
C23 C24 N25 105.9(7) ?
C23 C24 H24 127.1 ?
N25 C24 H24 127.1 ?
C21 N25 C24 111.1(6) ?
C21 N25 H25 124.5 ?
C24 N25 H25 124.5 ?
C31 S31 Pb1 100.6(2) ?
N35 C31 N32 106.3(5) ?
N35 C31 S31 123.1(4) ?
N32 C31 S31 130.6(5) ?
C31 N32 C33 108.3(5) ?
C31 N32 C32 126.8(5) ?
C33 N32 C32 124.9(5) ?
N32 C32 C32B 108.5(5) ?
N32 C32 C32C 109.0(5) ?
C32B C32 C32C 109.3(5) ?
N32 C32 C32A 108.5(5) ?
C32B C32 C32A 112.7(6) ?
C32C C32 C32A 108.8(6) ?
C32 C32A H32A 109.5 ?
C32 C32A H32B 109.5 ?
H32A C32A H32B 109.5 ?
C32 C32A H32C 109.5 ?
H32A C32A H32C 109.5 ?
H32B C32A H32C 109.5 ?
C32 C32B H32D 109.5 ?
C32 C32B H32E 109.5 ?
H32D C32B H32E 109.5 ?
C32 C32B H32F 109.5 ?
H32D C32B H32F 109.5 ?
H32E C32B H32F 109.5 ?
C32 C32C H32G 109.5 ?
C32 C32C H32H 109.5 ?
H32G C32C H32H 109.5 ?
C32 C32C H32I 109.5 ?
H32G C32C H32I 109.5 ?
H32H C32C H32I 109.5 ?
C34 C33 N32 108.4(6) ?
C34 C33 H33 125.8 ?
N32 C33 H33 125.8 ?
C33 C34 N35 106.8(6) ?
C33 C34 H34 126.6 ?
N35 C34 H34 126.6 ?
C31 N35 C34 110.3(5) ?
C31 N35 H35 124.9 ?
C34 N35 H35 124.9 ?
C41 S41 Pb1 101.6(2) ?
N45 C41 N42 106.0(6) ?
N45 C41 S41 124.2(5) ?
N42 C41 S41 129.8(5) ?
C41 N42 C43 107.5(6) ?
C41 N42 C42 127.3(5) ?
C43 N42 C42 125.1(6) ?
N42 C42 C42B 109.8(5) ?
N42 C42 C42A 109.0(6) ?
C42B C42 C42A 111.3(7) ?
N42 C42 C42C 108.9(6) ?
C42B C42 C42C 109.5(7) ?
C42A C42 C42C 108.4(6) ?
C42 C42A H42A 109.5 ?
C42 C42A H42B 109.5 ?
H42A C42A H42B 109.5 ?
C42 C42A H42C 109.5 ?
H42A C42A H42C 109.5 ?
H42B C42A H42C 109.5 ?
C42 C42B H42D 109.5 ?
C42 C42B H42E 109.5 ?
H42D C42B H42E 109.5 ?
C42 C42B H42F 109.5 ?
H42D C42B H42F 109.5 ?
H42E C42B H42F 109.5 ?
C42 C42C H42G 109.5 ?
C42 C42C H42H 109.5 ?
H42G C42C H42H 109.5 ?
C42 C42C H42I 109.5 ?
H42G C42C H42I 109.5 ?
H42H C42C H42I 109.5 ?
C44 C43 N42 109.1(7) ?
C44 C43 H43 125.4 ?
N42 C43 H43 125.4 ?
C43 C44 N45 106.2(7) ?
C43 C44 H44 126.9 ?
N45 C44 H44 126.9 ?
C41 N45 C44 111.3(6) ?
C41 N45 H45 124.3 ?
C44 N45 H45 124.3 ?

loop_
_geom_bond_atom_site_label_1
_geom_bond_atom_site_label_2
_geom_bond_site_symmetry_2
_geom_bond_distance
_geom_bond_publ_flag
Pb1 S31 . 2.8698(16) yes
Pb1 S41 . 2.9057(19) yes
Pb1 S21 . 2.9299(16) yes
Pb1 Cl1 . 3.0374(18) yes
Pb1 Cl2 . 3.0787(17) yes
Pb1 S11 . 3.0790(16) yes
S11 C11 . 1.691(6) ?
C11 N12 . 1.358(7) ?
C11 N15 . 1.364(7) ?
N12 C13 . 1.388(8) ?
N12 C12 . 1.503(8) ?
C12 C12C . 1.511(9) ?
C12 C12A . 1.515(10) ?
C12 C12B . 1.526(9) ?
C12A H12A . 0.96 ?
C12A H12B . 0.96 ?
C12A H12C . 0.96 ?
C12B H12D . 0.96 ?
C12B H12E . 0.96 ?
C12B H12F . 0.96 ?
C12C H12G . 0.96 ?
C12C H12H . 0.96 ?
C12C H12I . 0.96 ?
C13 C14 . 1.333(10) ?
C13 H13 . 0.93 ?
C14 N15 . 1.373(8) ?
C14 H14 . 0.93 ?
N15 H15 . 0.86 ?
S21 C21 . 1.707(6) ?
C21 N22 . 1.344(8) ?
C21 N25 . 1.345(8) ?
N22 C23 . 1.386(9) ?
N22 C22 . 1.496(9) ?
C22 C22C . 1.517(10) ?
C22 C22B . 1.516(11) ?
C22 C22A . 1.537(10) ?
C22A H22A . 0.96 ?
C22A H22B . 0.96 ?
C22A H22C . 0.96 ?
C22B H22D . 0.96 ?
C22B H22E . 0.96 ?
C22B H22F . 0.96 ?
C22C H22G . 0.96 ?
C22C H22H . 0.96 ?
C22C H22I . 0.96 ?
C23 C24 . 1.350(11) ?
C23 H23 . 0.93 ?
C24 N25 . 1.366(9) ?
C24 H24 . 0.93 ?
N25 H25 . 0.86 ?
S31 C31 . 1.714(6) ?
C31 N35 . 1.341(8) ?
C31 N32 . 1.364(7) ?
N32 C33 . 1.384(8) ?
N32 C32 . 1.500(8) ?
C32 C32B . 1.516(9) ?
C32 C32C . 1.531(9) ?
C32 C32A . 1.531(9) ?
C32A H32A . 0.96 ?
C32A H32B . 0.96 ?
C32A H32C . 0.96 ?
C32B H32D . 0.96 ?
C32B H32E . 0.96 ?
C32B H32F . 0.96 ?
C32C H32G . 0.96 ?
C32C H32H . 0.96 ?
C32C H32I . 0.96 ?
C33 C34 . 1.328(9) ?
C33 H33 . 0.93 ?
C34 N35 . 1.379(8) ?
C34 H34 . 0.93 ?
N35 H35 . 0.86 ?
S41 C41 . 1.717(7) ?
C41 N45 . 1.333(8) ?
C41 N42 . 1.361(8) ?
N42 C43 . 1.381(8) ?
N42 C42 . 1.500(8) ?
C42 C42B . 1.511(10) ?
C42 C42A . 1.515(10) ?
C42 C42C . 1.540(10) ?
C42A H42A . 0.96 ?
C42A H42B . 0.96 ?
C42A H42C . 0.96 ?
C42B H42D . 0.96 ?
C42B H42E . 0.96 ?
C42B H42F . 0.96 ?
C42C H42G . 0.96 ?
C42C H42H . 0.96 ?
C42C H42I . 0.96 ?
C43 C44 . 1.321(11) ?
C43 H43 . 0.93 ?
C44 N45 . 1.359(10) ?
C44 H44 . 0.93 ?
N45 H45 . 0.86 ?
